data_2216460
loop_
_publ_author_name
'Manfred Fild'
'Kr\"uger, Oana N.'
'Silaghi-Dumitrescu, Ioan'
'Th\"one, Carsten'
'Andreas Weinkauf'

_publ_section_title
;<i>cis</i>-\m-1,4-Diphenyl-1,4-diphosphorinane-\k^2^<i>P</i>:<i>P</i>'-bis[pentacarbonylchromium(0)]
 deuterochloroform solvate
;
_journal_coeditor_code GG3122
_journal_issue 12
_journal_name_full 'Acta Crystallographica Section E'
_journal_page_first m3011
_journal_page_last m3011
_journal_paper_doi 10.1107/S1600536807057182
_journal_volume 63
_journal_year 2007
_chemical_formula_iupac '[Cr2 (C16 H18 P2) (C O)10], C D Cl3'
_chemical_formula_moiety 'C27 H18 Cl3 Cr2 D O10 P2'
_chemical_formula_sum 'C27 H18 Cl3 Cr2 D O10 P2'
_chemical_formula_weight 776.72
_chemical_melting_point 440
_chemical_name_systematic
;
<i>cis</i>-\m-1,4-Diphenyl-1,4-diphosphorinane-\k^2^P:P'-
bis[pentacarbonylchromium(0)] deuterochloroform solvate
;
_space_group_IT_number 19
_symmetry_cell_setting orthorhombic
_symmetry_space_group_name_Hall 'P 2ac 2ab'
_symmetry_space_group_name_H-M 'P 21 21 21'
_atom_sites_solution_hydrogens geom
_atom_sites_solution_primary direct
_atom_sites_solution_secondary difmap
_audit_creation_method SHELXL-97
_cell_angle_alpha 90.00
_cell_angle_beta 90.00
_cell_angle_gamma 90.00
_cell_formula_units_Z 4
_cell_length_a 10.7040(12)
_cell_length_b 11.6806(12)
_cell_length_c 25.7328(16)
_cell_measurement_reflns_used 9963
_cell_measurement_temperature 133(2)
_cell_measurement_theta_max 30.47
_cell_measurement_theta_min 2.35
_cell_volume 3217.3(5)
_computing_cell_refinement 'SAINT (Bruker, 2001)'
_computing_data_collection 'SMART (Bruker, 2001)'
_computing_data_reduction 'SAINT (Bruker, 2001)'
_computing_molecular_graphics 'XP (Siemens, 1994)'
_computing_publication_material 'SHELXL97 (Sheldrick, 1997)'
_computing_structure_refinement 'SHELXL97 (Sheldrick, 1997)'
_computing_structure_solution 'SHELXS97 (Sheldrick, 1997)'
_diffrn_ambient_temperature 133(2)
_diffrn_detector_area_resol_mean 8.192
_diffrn_measured_fraction_theta_full 0.998
_diffrn_measured_fraction_theta_max 0.998
_diffrn_measurement_device_type 'Bruker SMART 1000CCD'
_diffrn_measurement_method '\w- and \f-scans'
_diffrn_radiation_monochromator graphite
_diffrn_radiation_source 'fine-focus sealed tube'
_diffrn_radiation_type MoK\a
_diffrn_radiation_wavelength 0.71073
_diffrn_reflns_av_R_equivalents 0.0839
_diffrn_reflns_av_sigmaI/netI 0.0696
_diffrn_reflns_limit_h_max 14
_diffrn_reflns_limit_h_min -15
_diffrn_reflns_limit_k_max 16
_diffrn_reflns_limit_k_min -16
_diffrn_reflns_limit_l_max 36
_diffrn_reflns_limit_l_min -34
_diffrn_reflns_number 53237
_diffrn_reflns_theta_full 30.00
_diffrn_reflns_theta_max 30.04
_diffrn_reflns_theta_min 1.58
_exptl_absorpt_coefficient_mu 1.077
_exptl_absorpt_correction_T_max 0.909
_exptl_absorpt_correction_T_min 0.742
_exptl_absorpt_correction_type multi-scan
_exptl_absorpt_process_details '(SADABS; Sheldrick, 1996)'
_exptl_crystal_colour colourless
_exptl_crystal_density_diffrn 1.603
_exptl_crystal_density_method 'not measured'
_exptl_crystal_description tablet
_exptl_crystal_F_000 1560
_exptl_crystal_size_max 0.18
_exptl_crystal_size_mid 0.11
_exptl_crystal_size_min 0.09
_refine_diff_density_max 0.69
_refine_diff_density_min -0.44
_refine_ls_abs_structure_details '(Flack, 1983), 4161 Friedel pairs'
_refine_ls_abs_structure_Flack 0.48(2)
_refine_ls_extinction_method none
_refine_ls_goodness_of_fit_ref 1.055
_refine_ls_hydrogen_treatment constr
_refine_ls_matrix_type full
_refine_ls_number_parameters 398
_refine_ls_number_reflns 9399
_refine_ls_number_restraints 0
_refine_ls_restrained_S_all 1.055
_refine_ls_R_factor_all 0.0752
_refine_ls_R_factor_gt 0.0516
_refine_ls_shift/su_max 0.000
_refine_ls_shift/su_mean 0.000
_refine_ls_structure_factor_coef Fsqd
_refine_ls_weighting_details 'w=1/[\s^2^(Fo^2^)+(0.0495P)^2^+3.2419P] where P=(Fo^2^+2Fc^2^)/3'
_refine_ls_weighting_scheme calc
_refine_ls_wR_factor_gt 0.1075
_refine_ls_wR_factor_ref 0.1151
_reflns_number_gt 7487
_reflns_number_total 9399
_reflns_threshold_expression I>2\s(I)
_cod_data_source_file gg3122.cif
_cod_data_source_block I
_cod_database_code 2216460

loop_
_symmetry_equiv_pos_as_xyz
'x, y, z'
'-x+1/2, -y, z+1/2'
'-x, y+1/2, -z+1/2'
'x+1/2, -y+1/2, -z'

loop_
_atom_site_type_symbol
_atom_site_label
_atom_site_fract_x
_atom_site_fract_y
_atom_site_fract_z
_atom_site_U_iso_or_equiv
_atom_site_adp_type
_atom_site_calc_flag
_atom_site_refinement_flags
_atom_site_occupancy
Cr Cr1 0.16969(5) 0.33718(5) 0.19889(2) 0.01353(12) Uani d . 1
Cr Cr2 0.11283(6) -0.19314(5) 0.10201(2) 0.01561(12) Uani d . 1
P P1 0.33788(9) 0.23062(7) 0.16269(3) 0.01228(16) Uani d . 1
C C2 0.3798(4) 0.0946(3) 0.19392(13) 0.0139(6) Uani d . 1
H H2A 0.4606 0.0675 0.1798 0.017 Uiso calc R 1
H H2B 0.3903 0.1071 0.2317 0.017 Uiso calc R 1
C C3 0.2795(4) 0.0023(3) 0.18494(14) 0.0181(7) Uani d . 1
H H3A 0.1982 0.0327 0.1971 0.022 Uiso calc R 1
H H3B 0.3000 -0.0649 0.2068 0.022 Uiso calc R 1
P P4 0.26110(9) -0.04632(7) 0.11728(3) 0.01291(18) Uani d . 1
C C5 0.2301(4) 0.0904(3) 0.08382(14) 0.0161(7) Uani d . 1
H H5A 0.2274 0.0758 0.0459 0.019 Uiso calc R 1
H H5B 0.1465 0.1180 0.0944 0.019 Uiso calc R 1
C C6 0.3251(3) 0.1858(3) 0.09415(12) 0.0161(7) Uani d . 1
H H6A 0.3019 0.2533 0.0730 0.019 Uiso calc R 1
H H6B 0.4082 0.1596 0.0822 0.019 Uiso calc R 1
C C7 0.1770(4) 0.2498(3) 0.26106(14) 0.0211(8) Uani d . 1
C C8 0.0434(4) 0.2358(3) 0.17539(13) 0.0164(7) Uani d . 1
C C9 0.1597(4) 0.4160(3) 0.13461(15) 0.0193(8) Uani d . 1
C C10 0.2871(4) 0.4425(3) 0.22772(17) 0.0228(8) Uani d . 1
C C11 0.0446(4) 0.4309(3) 0.22544(15) 0.0201(8) Uani d . 1
C C12 0.1400(4) -0.2533(3) 0.16923(15) 0.0237(9) Uani d . 1
C C13 0.2427(4) -0.2886(3) 0.07611(17) 0.0255(9) Uani d . 1
C C14 0.0897(4) -0.1326(3) 0.03402(16) 0.0212(8) Uani d . 1
C C15 -0.0192(4) -0.1020(3) 0.12905(16) 0.0207(8) Uani d . 1
C C16 -0.0069(4) -0.3069(3) 0.08905(14) 0.0207(8) Uani d . 1
O O7 0.1768(3) 0.1983(2) 0.29885(11) 0.0316(7) Uani d . 1
O O8 -0.0389(3) 0.1801(2) 0.16324(12) 0.0277(6) Uani d . 1
O O9 0.1520(3) 0.4601(3) 0.09523(12) 0.0334(7) Uani d . 1
O O10 0.3554(3) 0.5059(3) 0.24578(14) 0.0439(9) Uani d . 1
O O11 -0.0331(3) 0.4897(3) 0.24092(13) 0.0330(7) Uani d . 1
O O12 0.1572(4) -0.2922(3) 0.20938(12) 0.0444(9) Uani d . 1
O O13 0.3198(3) -0.3462(3) 0.06057(14) 0.0388(8) Uani d . 1
O O14 0.0782(3) -0.0974(3) -0.00664(12) 0.0358(8) Uani d . 1
O O15 -0.1029(3) -0.0537(3) 0.14483(12) 0.0318(7) Uani d . 1
O O16 -0.0825(3) -0.3745(3) 0.08212(13) 0.0331(7) Uani d . 1
C C21 0.4838(3) 0.3107(3) 0.16091(13) 0.0136(6) Uani d . 1
C C22 0.5888(3) 0.2797(3) 0.18981(14) 0.0186(7) Uani d . 1
H H22 0.5865 0.2131 0.2110 0.022 Uiso calc R 1
C C23 0.6971(4) 0.3460(3) 0.18781(14) 0.0214(8) Uani d . 1
H H23 0.7686 0.3235 0.2072 0.026 Uiso calc R 1
C C24 0.7013(4) 0.4445(4) 0.15782(17) 0.0263(9) Uani d . 1
H H24 0.7749 0.4900 0.1569 0.032 Uiso calc R 1
C C25 0.5973(4) 0.4760(3) 0.12927(16) 0.0255(9) Uani d . 1
H H25 0.5997 0.5430 0.1083 0.031 Uiso calc R 1
C C26 0.4891(4) 0.4101(3) 0.13107(15) 0.0219(8) Uani d . 1
H H26 0.4179 0.4331 0.1117 0.026 Uiso calc R 1
C C31 0.4194(3) -0.0828(3) 0.09818(15) 0.0156(7) Uani d . 1
C C32 0.4960(4) -0.1476(4) 0.13037(15) 0.0254(9) Uani d . 1
H H32 0.4669 -0.1688 0.1639 0.030 Uiso calc R 1
C C33 0.6136(4) -0.1820(4) 0.11458(19) 0.0350(10) Uani d . 1
H H33 0.6642 -0.2268 0.1370 0.042 Uiso calc R 1
C C34 0.6580(4) -0.1504(4) 0.06531(17) 0.0306(10) Uani d . 1
H H34 0.7392 -0.1727 0.0545 0.037 Uiso calc R 1
C C35 0.5841(4) -0.0878(3) 0.03317(18) 0.0288(10) Uani d . 1
H H35 0.6141 -0.0658 -0.0001 0.035 Uiso calc R 1
C C36 0.4645(4) -0.0556(3) 0.04871(15) 0.0210(8) Uani d . 1
H H36 0.4127 -0.0144 0.0253 0.025 Uiso calc R 1
C C99 0.8007(4) 0.2053(4) 0.05647(15) 0.0260(9) Uani d . 1
H H99 0.7908 0.1806 0.0935 0.031 Uiso calc R 1
Cl Cl1 0.65207(10) 0.22884(10) 0.02999(4) 0.0332(2) Uani d . 1
Cl Cl2 0.87929(12) 0.09637(10) 0.02228(5) 0.0383(3) Uani d . 1
Cl Cl3 0.88993(12) 0.33268(10) 0.05508(4) 0.0375(3) Uani d . 1

loop_
_atom_site_aniso_label
_atom_site_aniso_U_11
_atom_site_aniso_U_22
_atom_site_aniso_U_33
_atom_site_aniso_U_12
_atom_site_aniso_U_13
_atom_site_aniso_U_23
Cr1 0.0121(3) 0.0124(2) 0.0161(3) 0.0000(2) -0.0004(2) -0.0022(2)
Cr2 0.0157(3) 0.0123(3) 0.0188(3) -0.0028(2) -0.0007(2) -0.0002(2)
P1 0.0126(4) 0.0114(4) 0.0128(4) 0.0005(3) 0.0001(3) -0.0002(3)
C2 0.0185(18) 0.0106(14) 0.0125(15) -0.0001(13) -0.0010(13) 0.0002(12)
C3 0.020(2) 0.0190(18) 0.0158(17) -0.0020(14) 0.0029(14) 0.0035(14)
P4 0.0138(5) 0.0112(4) 0.0137(4) -0.0013(3) 0.0005(3) 0.0004(3)
C5 0.0169(19) 0.0137(16) 0.0176(17) -0.0029(14) -0.0027(14) 0.0003(13)
C6 0.0176(18) 0.0165(16) 0.0141(15) -0.0007(14) -0.0018(13) -0.0004(13)
C7 0.023(2) 0.0169(18) 0.0236(19) 0.0048(15) -0.0017(15) -0.0067(15)
C8 0.0155(19) 0.0156(16) 0.0181(17) 0.0013(14) -0.0002(13) -0.0032(13)
C9 0.019(2) 0.0151(17) 0.0238(19) 0.0000(15) -0.0041(15) -0.0046(14)
C10 0.017(2) 0.0193(19) 0.032(2) 0.0049(15) -0.0028(16) -0.0102(17)
C11 0.020(2) 0.0235(19) 0.0171(17) 0.0023(15) 0.0003(15) -0.0019(15)
C12 0.032(2) 0.0119(17) 0.027(2) -0.0042(14) -0.0012(16) 0.0034(15)
C13 0.023(2) 0.0172(19) 0.036(2) -0.0084(16) 0.0004(17) -0.0076(16)
C14 0.021(2) 0.0172(18) 0.025(2) -0.0036(14) -0.0013(15) -0.0076(15)
C15 0.018(2) 0.0156(17) 0.028(2) -0.0061(15) -0.0019(15) 0.0003(15)
C16 0.021(2) 0.0200(18) 0.0208(18) -0.0047(15) 0.0015(14) -0.0011(15)
O7 0.046(2) 0.0285(15) 0.0199(13) 0.0021(14) -0.0069(13) 0.0045(12)
O8 0.0219(16) 0.0235(15) 0.0378(16) -0.0063(12) -0.0058(12) -0.0014(13)
O9 0.0368(19) 0.0271(15) 0.0362(17) 0.0004(13) -0.0040(14) 0.0111(13)
O10 0.035(2) 0.0392(19) 0.058(2) -0.0085(15) -0.0069(16) -0.0282(17)
O11 0.0267(19) 0.0329(17) 0.0395(18) 0.0107(14) 0.0113(14) -0.0043(14)
O12 0.065(3) 0.0329(17) 0.0349(17) -0.0079(17) -0.0119(17) 0.0115(14)
O13 0.0254(18) 0.0287(16) 0.062(2) 0.0015(14) 0.0034(16) -0.0145(16)
O14 0.050(2) 0.0360(17) 0.0212(15) -0.0045(15) -0.0064(14) 0.0005(13)
O15 0.0254(17) 0.0264(15) 0.0435(18) -0.0017(13) 0.0053(14) -0.0047(13)
O16 0.0289(18) 0.0267(16) 0.0436(18) -0.0133(13) 0.0064(14) -0.0090(13)
C21 0.0102(17) 0.0135(15) 0.0172(16) 0.0029(12) -0.0014(12) -0.0019(13)
C22 0.016(2) 0.0180(17) 0.0217(18) 0.0005(13) -0.0013(14) 0.0008(14)
C23 0.019(2) 0.0244(19) 0.0211(18) -0.0030(15) -0.0017(13) -0.0027(16)
C24 0.016(2) 0.031(2) 0.032(2) -0.0107(16) 0.0026(16) -0.0065(18)
C25 0.032(3) 0.0193(19) 0.026(2) -0.0077(16) 0.0026(17) 0.0029(15)
C26 0.018(2) 0.025(2) 0.0230(19) -0.0028(15) -0.0003(15) 0.0087(16)
C31 0.0120(18) 0.0103(15) 0.0245(18) -0.0039(12) -0.0037(14) 0.0012(14)
C32 0.023(2) 0.031(2) 0.0223(19) 0.0051(17) -0.0070(15) 0.0078(16)
C33 0.018(2) 0.038(2) 0.049(3) 0.0115(19) -0.016(2) -0.009(2)
C34 0.014(2) 0.037(2) 0.040(2) 0.0004(18) 0.0027(17) -0.019(2)
C35 0.029(3) 0.024(2) 0.033(2) -0.0049(17) 0.0140(18) -0.0107(18)
C36 0.027(2) 0.0147(17) 0.0218(19) 0.0029(15) 0.0038(15) -0.0021(15)
C99 0.019(2) 0.036(2) 0.0230(19) -0.0050(16) 0.0010(15) 0.0022(17)
Cl1 0.0193(5) 0.0412(6) 0.0391(6) -0.0010(4) 0.0013(4) 0.0050(5)
Cl2 0.0322(6) 0.0342(6) 0.0485(7) 0.0081(5) 0.0022(5) 0.0083(5)
Cl3 0.0374(6) 0.0414(6) 0.0338(5) -0.0186(5) 0.0011(5) 0.0006(5)

loop_
_atom_type_symbol
_atom_type_description
_atom_type_scat_dispersion_real
_atom_type_scat_dispersion_imag
_atom_type_scat_source
C C 0.0033 0.0016 'International Tables Vol C Tables 4.2.6.8 and 6.1.1.4'
H H 0.0000 0.0000 'International Tables Vol C Tables 4.2.6.8 and 6.1.1.4'
O O 0.0106 0.0060 'International Tables Vol C Tables 4.2.6.8 and 6.1.1.4'
P P 0.1023 0.0942 'International Tables Vol C Tables 4.2.6.8 and 6.1.1.4'
Cr Cr 0.3209 0.6236 'International Tables Vol C Tables 4.2.6.8 and 6.1.1.4'
Cl Cl 0.1484 0.1585 'International Tables Vol C Tables 4.2.6.8 and 6.1.1.4'

loop_
_geom_angle_atom_site_label_1
_geom_angle_atom_site_label_2
_geom_angle_atom_site_label_3
_geom_angle
_geom_angle_publ_flag
C11 Cr1 C8 88.37(17) ?
C11 Cr1 C9 89.64(17) ?
C8 Cr1 C9 89.13(16) ?
C11 Cr1 C7 92.11(17) ?
C8 Cr1 C7 87.85(16) ?
C9 Cr1 C7 176.46(15) ?
C11 Cr1 C10 87.21(16) ?
C8 Cr1 C10 174.78(17) ?
C9 Cr1 C10 93.62(17) ?
C7 Cr1 C10 89.54(18) ?
C11 Cr1 P1 175.46(13) ?
C8 Cr1 P1 95.06(11) ?
C9 Cr1 P1 87.44(12) ?
C7 Cr1 P1 91.00(12) ?
C10 Cr1 P1 89.50(12) ?
C16 Cr2 C12 90.26(16) ?
C16 Cr2 C15 87.37(17) ?
C12 Cr2 C15 89.28(18) ?
C16 Cr2 C13 91.25(17) ?
C12 Cr2 C13 89.44(19) ?
C15 Cr2 C13 178.12(17) ?
C16 Cr2 C14 90.63(16) ?
C12 Cr2 C14 178.62(19) ?
C15 Cr2 C14 91.82(17) ?
C13 Cr2 C14 89.47(18) ?
C16 Cr2 P4 178.66(13) ?
C12 Cr2 P4 90.81(12) ?
C15 Cr2 P4 91.83(11) ?
C13 Cr2 P4 89.58(12) ?
C14 Cr2 P4 88.33(12) ?
C21 P1 C2 104.25(16) no
C21 P1 C6 100.69(16) no
C2 P1 C6 101.02(15) no
C21 P1 Cr1 112.96(11) no
C2 P1 Cr1 117.78(12) no
C6 P1 Cr1 117.82(12) no
C3 C2 P1 111.7(3) ?
C2 C3 P4 115.6(2) ?
C31 P4 C3 103.24(18) no
C31 P4 C5 104.17(17) no
C3 P4 C5 101.13(17) no
C31 P4 Cr2 114.21(11) no
C3 P4 Cr2 116.85(12) no
C5 P4 Cr2 115.40(12) no
C6 C5 P4 115.5(3) ?
C5 C6 P1 114.9(2) ?
O7 C7 Cr1 177.4(4) ?
O8 C8 Cr1 174.8(3) ?
O9 C9 Cr1 177.6(3) ?
O10 C10 Cr1 178.5(4) ?
O11 C11 Cr1 178.7(4) ?
O12 C12 Cr2 178.3(4) ?
O13 C13 Cr2 179.5(4) ?
O14 C14 Cr2 178.7(4) ?
O15 C15 Cr2 175.5(3) ?
O16 C16 Cr2 177.8(4) ?
C26 C21 C22 118.5(3) ?
C26 C21 P1 118.5(3) ?
C22 C21 P1 123.0(3) ?
C21 C22 C23 120.4(3) ?
C24 C23 C22 120.5(4) ?
C25 C24 C23 119.4(4) ?
C24 C25 C26 120.3(4) ?
C25 C26 C21 120.9(4) ?
C32 C31 C36 117.6(4) ?
C32 C31 P4 121.2(3) ?
C36 C31 P4 121.0(3) ?
C33 C32 C31 121.3(4) ?
C32 C33 C34 119.9(4) ?
C35 C34 C33 119.6(4) ?
C34 C35 C36 120.4(4) ?
C35 C36 C31 121.2(4) ?
Cl1 C99 Cl2 110.7(2) ?
Cl1 C99 Cl3 110.5(2) ?
Cl2 C99 Cl3 109.9(2) ?
C3 C2 H2A 109.3 ?
P1 C2 H2A 109.3 ?
C3 C2 H2B 109.3 ?
P1 C2 H2B 109.3 ?
H2A C2 H2B 107.9 ?
C2 C3 H3A 108.4 ?
P4 C3 H3A 108.4 ?
C2 C3 H3B 108.4 ?
P4 C3 H3B 108.4 ?
H3A C3 H3B 107.4 ?
C6 C5 H5A 108.4 ?
P4 C5 H5A 108.4 ?
C6 C5 H5B 108.4 ?
P4 C5 H5B 108.4 ?
H5A C5 H5B 107.5 ?
C5 C6 H6A 108.5 ?
P1 C6 H6A 108.5 ?
C5 C6 H6B 108.5 ?
P1 C6 H6B 108.5 ?
H6A C6 H6B 107.5 ?
C21 C22 H22 119.8 ?
C23 C22 H22 119.8 ?
C24 C23 H23 119.7 ?
C22 C23 H23 119.7 ?
C25 C24 H24 120.3 ?
C23 C24 H24 120.3 ?
C24 C25 H25 119.8 ?
C26 C25 H25 119.8 ?
C25 C26 H26 119.5 ?
C21 C26 H26 119.5 ?
C33 C32 H32 119.3 ?
C31 C32 H32 119.3 ?
C32 C33 H33 120.1 ?
C34 C33 H33 120.1 ?
C35 C34 H34 120.2 ?
C33 C34 H34 120.2 ?
C34 C35 H35 119.8 ?
C36 C35 H35 119.8 ?
C35 C36 H36 119.4 ?
C31 C36 H36 119.4 ?
Cl1 C99 H99 108.6 ?
Cl2 C99 H99 108.6 ?
Cl3 C99 H99 108.6 ?

loop_
_geom_bond_atom_site_label_1
_geom_bond_atom_site_label_2
_geom_bond_distance
_geom_bond_publ_flag
Cr1 C7 1.899(4) ?
Cr1 C8 1.896(4) ?
Cr1 C9 1.896(4) ?
Cr1 C10 1.909(4) ?
Cr1 C11 1.860(4) ?
Cr1 P1 2.3786(11) no
Cr2 C12 1.890(4) ?
Cr2 C13 1.903(4) ?
Cr2 C14 1.903(4) ?
Cr2 C15 1.901(4) ?
Cr2 C16 1.876(4) ?
Cr2 P4 2.3695(11) no
P1 C2 1.836(3) no
P1 C6 1.845(3) no
P1 C21 1.821(4) ?
P4 C31 1.815(4) ?
P4 C5 1.844(4) no
C2 C3 1.539(5) no
C3 P4 1.842(4) no
C5 C6 1.531(5) no
C7 O7 1.144(5) ?
C8 O8 1.139(4) ?
C9 O9 1.140(5) ?
C10 O10 1.140(5) ?
C11 O11 1.150(5) ?
C12 O12 1.144(5) ?
C13 O13 1.137(5) ?
C14 O14 1.131(5) ?
C15 O15 1.135(5) ?
C16 O16 1.144(5) ?
C21 C26 1.393(5) ?
C21 C22 1.396(5) ?
C22 C23 1.396(5) ?
C23 C24 1.386(6) ?
C24 C25 1.384(6) ?
C25 C26 1.392(6) ?
C31 C32 1.390(5) ?
C31 C36 1.398(5) ?
C32 C33 1.382(6) ?
C33 C34 1.403(7) ?
C34 C35 1.358(7) ?
C35 C36 1.393(6) ?
C99 Cl1 1.753(4) ?
C99 Cl2 1.761(4) ?
C99 Cl3 1.769(4) ?
C2 H2A 0.9900 ?
C2 H2B 0.9900 ?
C3 H3A 0.9900 ?
C3 H3B 0.9900 ?
C5 H5A 0.9900 ?
C5 H5B 0.9900 ?
C6 H6A 0.9900 ?
C6 H6B 0.9900 ?
C22 H22 0.9500 ?
C23 H23 0.9500 ?
C24 H24 0.9500 ?
C25 H25 0.9500 ?
C26 H26 0.9500 ?
C32 H32 0.9500 ?
C33 H33 0.9500 ?
C34 H34 0.9500 ?
C35 H35 0.9500 ?
C36 H36 0.9500 ?
C99 H99 1.0000 ?

loop_
_geom_hbond_atom_site_label_D
_geom_hbond_atom_site_label_H
_geom_hbond_atom_site_label_A
_geom_hbond_site_symmetry_A
_geom_hbond_distance_DH
_geom_hbond_distance_HA
_geom_hbond_distance_DA
_geom_hbond_angle_DHA
C36 H36 Cl3 4_455 0.95 2.97 3.814(4) 148
C23 H23 O12 3_655 0.95 2.66 3.470(5) 144
C3 H3A O11 3_545 0.99 2.43 3.258(5) 141
C33 H33 O7 3_645 0.95 2.53 3.458(5) 167

loop_
_geom_torsion_atom_site_label_1
_geom_torsion_atom_site_label_2
_geom_torsion_atom_site_label_3
_geom_torsion_atom_site_label_4
_geom_torsion
C8 Cr1 P1 C21 165.99(16)
C9 Cr1 P1 C21 77.09(17)
C7 Cr1 P1 C21 -106.08(17)
C10 Cr1 P1 C21 -16.55(18)
C8 Cr1 P1 C2 -72.33(17)
C9 Cr1 P1 C2 -161.22(17)
C7 Cr1 P1 C2 15.60(17)
C10 Cr1 P1 C2 105.13(19)
C8 Cr1 P1 C6 49.16(17)
C9 Cr1 P1 C6 -39.73(17)
C7 Cr1 P1 C6 137.09(17)
C10 Cr1 P1 C6 -133.38(18)
C21 P1 C2 C3 -163.5(2)
C6 P1 C2 C3 -59.4(3)
Cr1 P1 C2 C3 70.4(3)
P1 C2 C3 P4 66.6(3)
C2 C3 P4 C31 51.6(3)
C2 C3 P4 C5 -56.0(3)
C2 C3 P4 Cr2 177.9(2)
C12 Cr2 P4 C31 90.69(19)
C15 Cr2 P4 C31 180.00(18)
C13 Cr2 P4 C31 1.25(19)
C14 Cr2 P4 C31 -88.23(18)
C12 Cr2 P4 C3 -29.91(19)
C15 Cr2 P4 C3 59.40(19)
C13 Cr2 P4 C3 -119.3(2)
C14 Cr2 P4 C3 151.17(19)
C12 Cr2 P4 C5 -148.59(19)
C15 Cr2 P4 C5 -59.29(18)
C13 Cr2 P4 C5 121.97(19)
C14 Cr2 P4 C5 32.48(18)
C31 P4 C5 C6 -54.6(3)
C3 P4 C5 C6 52.2(3)
Cr2 P4 C5 C6 179.3(2)
P4 C5 C6 P1 -61.1(3)
C21 P1 C6 C5 164.9(3)
C2 P1 C6 C5 58.0(3)
Cr1 P1 C6 C5 -71.8(3)
C2 P1 C21 C26 168.6(3)
C6 P1 C21 C26 64.2(3)
Cr1 P1 C21 C26 -62.4(3)
C2 P1 C21 C22 -14.2(3)
C6 P1 C21 C22 -118.6(3)
Cr1 P1 C21 C22 114.8(3)
C26 C21 C22 C23 -1.3(5)
P1 C21 C22 C23 -178.5(3)
C21 C22 C23 C24 1.1(6)
C22 C23 C24 C25 -0.8(6)
C23 C24 C25 C26 0.7(6)
C24 C25 C26 C21 -0.9(6)
C22 C21 C26 C25 1.2(6)
P1 C21 C26 C25 178.5(3)
C3 P4 C31 C32 46.2(3)
C5 P4 C31 C32 151.5(3)
Cr2 P4 C31 C32 -81.7(3)
C3 P4 C31 C36 -139.6(3)
C5 P4 C31 C36 -34.3(3)
Cr2 P4 C31 C36 92.5(3)
C36 C31 C32 C33 1.3(6)
P4 C31 C32 C33 175.7(3)
C31 C32 C33 C34 0.6(6)
C32 C33 C34 C35 -1.0(6)
C33 C34 C35 C36 -0.5(6)
C34 C35 C36 C31 2.5(6)
C32 C31 C36 C35 -2.8(6)
P4 C31 C36 C35 -177.3(3)
